data_4337140
loop_
_publ_author_name
'Mesbah, Adel'
'Rabu, Pierre'
'Sibille, Romain'
'Leb\`egue, S\'ebastien'
'Mazet, Thomas'
'Malaman, Bernard'
'Fran\,cois, Michel'

_publ_section_title
;
 From Hydrated Ni3(OH)2(C8H4O4)2(H2O)4 to Anhydrous Ni2(OH)2(C8H4O4):
 Impact of Structural Transformations on Magnetic Properties.
;
_journal_issue 2
_journal_name_full 'Inorganic chemistry'
_journal_page_first 872
_journal_page_last 881
_journal_paper_doi 10.1021/ic402106v
_journal_volume 53
_journal_year 2014
_chemical_formula_analytical 'C16 H14 Ni3 O12'
_chemical_formula_moiety 'C16 H14 Ni3 O12'
_chemical_formula_sum 'C16 H14 Ni3 O12'
_chemical_formula_weight 574.34
_chemical_name_systematic ' ?'
_space_group_IT_number 2
_symmetry_cell_setting triclinic
_symmetry_space_group_name_Hall '-P 1'
_symmetry_space_group_name_H-M 'P -1'
_cell_angle_alpha 81.519(8)
_cell_angle_beta 82.589(8)
_cell_angle_gamma 85.660(6)
_cell_formula_units_Z 1
_cell_length_a 6.2784(5)
_cell_length_b 6.6630(3)
_cell_length_c 10.1465(8)
_cell_measurement_temperature 298
_cell_volume 415.61(5)
_computing_structure_refinement FULLPROF
_diffrn_ambient_temperature 298
_diffrn_radiation_type 'Cu K\a'
_diffrn_radiation_wavelength 1.54180
_diffrn_source 'rotating-anode X-ray tube'
_exptl_crystal_density_diffrn 2.295
_pd_instr_location ' ?'
_pd_meas_2theta_range_inc 0.016716
_pd_meas_2theta_range_max 60.01485
_pd_meas_2theta_range_min 5.01807
_pd_meas_number_of_points 3292
_pd_proc_2theta_range_inc 0.016716
_pd_proc_2theta_range_max 60.0562
_pd_proc_2theta_range_min 5.0594
_pd_proc_ls_pref_orient_corr ' ?'
_pd_proc_ls_prof_R_factor 5.0548
_pd_proc_ls_prof_wR_expected 0.8824
_pd_proc_ls_prof_wR_factor 7.3948
_pd_proc_wavelength 1.540560
_pd_spec_mounting ' ?'
_refine_ls_number_parameters 27
_refine_ls_number_reflns 477
_refine_ls_number_restraints 12
_refine_ls_R_I_factor 12.2363
_cod_data_source_file ic402106v_si_003.cif
_cod_data_source_block ni3-oh2-tp2-2h2o
_cod_depositor_comments
;
The following automatic conversions were performed:

'_symmetry_cell_setting' value 'Triclinic' changed to 'triclinic'
according to
/usr/data/users/saulius/automatic-downloads/current/ACS/lib/dictionaries/cif_core.dic
dictionary named 'cif_core.dic' version 2.4.2 from 2011-04-26.

Automatic conversion script
Id: cif_fix_values 2281 2013-09-26 08:29:07Z andrius 
;
_cod_original_cell_volume 415.62(5)
_cod_database_code 4337140
_pd_proc_ls_prof_cr_factor 23.2153
_pd_proc_ls_prof_cwr_factor 24.0558
_pd_proc_ls_prof_cwr_expected 2.8706
_pd_proc_ls_prof_chi2 70.2265
_pd_proc_ls_prof_echi2 71.3589

loop_
_symmetry_equiv_pos_as_xyz
x,y,z
-x,-y,-z

loop_
_atom_site_label
_atom_site_fract_x
_atom_site_fract_y
_atom_site_fract_z
_atom_site_U_iso_or_equiv
_atom_site_occupancy
_atom_site_adp_type
_atom_site_type_symbol
Ni1 0.5183(7) 0.2578(5) -0.0044(4) 0.018(2) 1.00000 Uiso Ni
Ni2 0.00000 0.50000 0.00000 0.018(2) 1.00000 Uiso Ni
O1 0.0440(12) 0.2166(4) 0.1354(3) 0.016(4) 1.00000 Uiso O
O2 0.3830(12) 0.2183(4) 0.1891(3) 0.016(4) 1.00000 Uiso O
O3 0.0006(12) 0.3326(4) 0.8457(3) 0.016(4) 1.00000 Uiso O
O4 -0.3405(12) 0.2840(4) 0.8066(3) 0.016(4) 1.00000 Uiso O
C1 0.1800(12) 0.2226(4) 0.2205(3) 0.016(4) 1.00000 Uiso C
C2 0.0961(12) 0.2348(4) 0.3631(3) 0.016(4) 1.00000 Uiso C
C3 0.2379(12) 0.2656(4) 0.4535(3) 0.016(4) 1.00000 Uiso C
C4 0.1612(12) 0.2834(4) 0.5860(3) 0.016(4) 1.00000 Uiso C
C5 -0.0548(12) 0.2684(4) 0.6300(3) 0.016(4) 1.00000 Uiso C
C6 -0.1956(12) 0.2329(4) 0.5403(3) 0.016(4) 1.00000 Uiso C
C7 -0.1196(12) 0.2179(4) 0.4071(3) 0.016(4) 1.00000 Uiso C
C8 -0.1386(12) 0.2968(4) 0.7715(3) 0.016(4) 1.00000 Uiso C
OH 0.6837(5) 0.4875(7) 0.0474(11) 0.016(4) 1.00000 Uiso O
Ow 0.700(2) -0.0316(11) 0.034(3) 0.016(4) 1.00000 Uiso O
H3 0.4077(12) 0.2791(4) 0.4167(3) 0.016(4) 1.00000 Uiso H
H4 0.2698(12) 0.3126(4) 0.6561(3) 0.016(4) 1.00000 Uiso H
H6 -0.3653(12) 0.2185(4) 0.5774(3) 0.016(4) 1.00000 Uiso H
H7 -0.2281(12) 0.1917(4) 0.3361(3) 0.016(4) 1.00000 Uiso H
HOH 0.6635(5) 0.4629(7) 0.1456(11) 0.016(4) 1.00000 Uiso H
Hw1 0.789(2) -0.0938(11) -0.005(3) 0.016(4) 1.00000 Uiso H
Hw2 0.754(2) -0.0659(11) 0.121(3) 0.016(4) 1.00000 Uiso H

loop_
_atom_type_symbol
_atom_type_scat_Cromer_Mann_a1
_atom_type_scat_Cromer_Mann_b1
_atom_type_scat_Cromer_Mann_a2
_atom_type_scat_Cromer_Mann_b2
_atom_type_scat_Cromer_Mann_a3
_atom_type_scat_Cromer_Mann_b3
_atom_type_scat_Cromer_Mann_a4
_atom_type_scat_Cromer_Mann_b4
_atom_type_scat_Cromer_Mann_c
_atom_type_scat_dispersion_real
_atom_type_scat_dispersion_imag
_atom_type_scat_source
ni 12.83760 3.87850 7.29200 0.25650 4.44380 12.17630 2.38000 66.34210 1.03410 -2.95600 0.50900 International_Tables_for_Crystallography_Vol.C(1991)_Tables_6.1.1.4_and_6.1.1.5
o 3.04850 13.27710 2.28680 5.70110 1.54630 0.32390 0.86700 32.90890 0.25080 0.04700 0.03200 International_Tables_for_Crystallography_Vol.C(1991)_Tables_6.1.1.4_and_6.1.1.5
c 2.31000 20.84390 1.02000 10.20750 1.58860 0.56870 0.86500 51.65120 0.21560 0.01700 0.00900 International_Tables_for_Crystallography_Vol.C(1991)_Tables_6.1.1.4_and_6.1.1.5
h 0.49300 10.51090 0.32291 26.12570 0.14019 3.14236 0.04081 57.79970 0.00304 0.00000 0.00000 International_Tables_for_Crystallography_Vol.C(1991)_Tables_6.1.1.4_and_6.1.1.5

loop_
_geom_angle_atom_site_label_1
_geom_angle_atom_site_label_2
_geom_angle_atom_site_label_3
_geom_angle
_geom_angle_site_symmetry_1
_geom_angle_site_symmetry_3
O2 Ni1 O4 177.3(4) 1_555 1_654
O2 Ni1 OH 86.5(4) 1_555 1_555
O2 Ni1 OH 91.0(4) 1_555 2_665
O2 Ni1 Ow 89.0(8) 1_555 1_555
O2 Ni1 Ow 85.4(11) 1_555 2_655
O4 Ni1 OH 94.4(5) 1_654 1_555
O4 Ni1 OH 91.7(4) 1_654 2_665
O4 Ni1 Ow 88.3(9) 1_654 1_555
O4 Ni1 Ow 93.9(8) 1_654 2_655
OH Ni1 OH 77.6(4) 1_555 2_665
OH Ni1 Ow 109.6(6) 1_555 1_555
OH Ni1 Ow 170.3(10) 1_555 2_655
OH Ni1 Ow 172.9(7) 2_665 1_555
OH Ni1 Ow 97.3(6) 2_665 2_655
Ow Ni1 Ow 75.6(9) 1_555 2_655
O1 Ni2 O1 180.0(2) 1_555 2_565
O1 Ni2 O3 88.9(2) 1_555 1_554
O1 Ni2 O3 91.12(19) 1_555 2_566
O1 Ni2 OH 89.1(3) 1_555 1_455
O1 Ni2 OH 90.9(3) 1_555 2_665
O1 Ni2 O3 91.12(19) 2_565 1_554
O1 Ni2 O3 88.9(2) 2_565 2_566
O1 Ni2 OH 90.9(3) 2_565 1_455
O1 Ni2 OH 89.1(3) 2_565 2_665
O3 Ni2 O3 180.0(3) 1_554 2_566
O3 Ni2 OH 92.2(4) 1_554 1_455
O3 Ni2 OH 87.8(4) 1_554 2_665
O3 Ni2 OH 87.8(4) 2_566 1_455
O3 Ni2 OH 92.2(4) 2_566 2_665
OH Ni2 OH 180.0(3) 1_455 2_665
Ni2 O1 O2 104.7(4) 1_555 1_555
Ni2 O1 C1 114.5(5) 1_555 1_555
Ni2 O1 C2 118.6(2) 1_555 1_555
O2 O1 C2 60.8(3) 1_555 1_555
Ni1 O2 O1 94.0(4) 1_555 1_555
Ni1 O2 C1 121.9(6) 1_555 1_555
Ni1 O2 C2 154.3(4) 1_555 1_555
O1 O2 C2 62.3(3) 1_555 1_555
Ni2 O3 O4 111.6(4) 1_556 1_555
Ni2 O3 C5 156.9(2) 1_556 1_555
Ni2 O3 C8 135.4(5) 1_556 1_555
O4 O3 C5 61.4(3) 1_555 1_555
Ni1 O4 O3 98.6(4) 1_456 1_555
Ni1 O4 C5 157.0(4) 1_456 1_555
Ni1 O4 C8 124.9(6) 1_456 1_555
O3 O4 C5 61.0(3) 1_555 1_555
O1 C1 O2 123.7(10) 1_555 1_555
O1 C1 C2 118.7(6) 1_555 1_555
O1 C1 C3 147.6(6) 1_555 1_555
O1 C1 C7 90.5(5) 1_555 1_555
O2 C1 C2 117.6(7) 1_555 1_555
O2 C1 C3 88.6(5) 1_555 1_555
O2 C1 C7 145.7(8) 1_555 1_555
C3 C1 C7 57.7(3) 1_555 1_555
O1 C2 O2 56.8(3) 1_555 1_555
O1 C2 C3 147.6(5) 1_555 1_555
O1 C2 C4 174.8(3) 1_555 1_555
O1 C2 C6 122.6(3) 1_555 1_555
O1 C2 C7 92.5(5) 1_555 1_555
O2 C2 C3 91.3(5) 1_555 1_555
O2 C2 C4 120.9(3) 1_555 1_555
O2 C2 C6 177.0(5) 1_555 1_555
O2 C2 C7 148.8(7) 1_555 1_555
C1 C2 C3 119.6(5) 1_555 1_555
C1 C2 C4 149.2(4) 1_555 1_555
C1 C2 C6 150.9(5) 1_555 1_555
C1 C2 C7 120.7(7) 1_555 1_555
C3 C2 C6 89.5(6) 1_555 1_555
C3 C2 C7 119.7(9) 1_555 1_555
C4 C2 C6 59.9(3) 1_555 1_555
C4 C2 C7 90.1(6) 1_555 1_555
C1 C3 C4 151.5(4) 1_555 1_555
C1 C3 C5 121.6(3) 1_555 1_555
C1 C3 C7 61.0(3) 1_555 1_555
C2 C3 C4 120.3(6) 1_555 1_555
C2 C3 C5 90.5(5) 1_555 1_555
C4 C3 C7 90.5(5) 1_555 1_555
C5 C3 C7 60.6(3) 1_555 1_555
C2 C4 C5 90.0(5) 1_555 1_555
C2 C4 C6 59.5(3) 1_555 1_555
C2 C4 C8 121.4(3) 1_555 1_555
C3 C4 C5 120.1(7) 1_555 1_555
C3 C4 C6 89.5(6) 1_555 1_555
C3 C4 C8 151.4(5) 1_555 1_555
C6 C4 C8 61.9(3) 1_555 1_555
O3 C5 O4 57.6(3) 1_555 1_555
O3 C5 C3 120.9(3) 1_555 1_555
O3 C5 C4 90.9(5) 1_555 1_555
O3 C5 C6 149.6(5) 1_555 1_555
O3 C5 C7 177.4(3) 1_555 1_555
O4 C5 C3 177.7(4) 1_555 1_555
O4 C5 C4 148.5(7) 1_555 1_555
O4 C5 C6 92.0(5) 1_555 1_555
O4 C5 C7 121.5(3) 1_555 1_555
C3 C5 C6 89.5(6) 1_555 1_555
C3 C5 C7 59.9(3) 1_555 1_555
C3 C5 C8 149.9(5) 1_555 1_555
C4 C5 C6 119.5(9) 1_555 1_555
C4 C5 C7 89.9(6) 1_555 1_555
C4 C5 C8 119.9(7) 1_555 1_555
C6 C5 C8 120.5(5) 1_555 1_555
C7 C5 C8 150.0(4) 1_555 1_555
C2 C6 C5 90.5(5) 1_555 1_555
C4 C6 C7 90.6(5) 1_555 1_555
C5 C6 C7 120.5(6) 1_555 1_555
C1 C7 C3 61.4(3) 1_555 1_555
C1 C7 C5 120.8(3) 1_555 1_555
C1 C7 C6 150.7(5) 1_555 1_555
C2 C7 C5 89.9(5) 1_555 1_555
C2 C7 C6 119.8(7) 1_555 1_555
C3 C7 C5 59.5(3) 1_555 1_555
C3 C7 C6 89.4(6) 1_555 1_555
O3 C8 O4 126.3(10) 1_555 1_555
O3 C8 C4 87.7(5) 1_555 1_555
O3 C8 C5 116.3(6) 1_555 1_555
O4 C8 C4 146.0(8) 1_555 1_555
O4 C8 C5 117.4(7) 1_555 1_555
Ni1 OH Ni1 102.4(3) 1_555 2_665
Ni1 OH Ni2 121.3(3) 1_555 1_655
Ni1 OH Ni2 120.4(3) 2_665 1_655
Ni1 Ow Ni1 104.4(5) 1_555 2_655
O2 H3 C2 61.8(4) 1_555 1_555
O2 H3 C3 96.7(6) 1_555 1_555
O2 H3 C4 130.1(3) 1_555 1_555
C2 H3 C4 68.4(4) 1_555 1_555
O3 H4 C3 130.2(3) 1_555 1_555
O3 H4 C4 96.7(6) 1_555 1_555
O3 H4 C5 62.4(4) 1_555 1_555
C3 H4 C5 67.8(4) 1_555 1_555
O4 H6 C5 61.7(4) 1_555 1_555
O4 H6 C6 96.7(6) 1_555 1_555
O4 H6 C7 130.0(3) 1_555 1_555
C5 H6 C7 68.4(4) 1_555 1_555
O1 H7 C2 62.1(4) 1_555 1_555
O1 H7 C6 129.5(3) 1_555 1_555
O1 H7 C7 96.3(5) 1_555 1_555
C2 H7 C6 67.7(4) 1_555 1_555
Ni1 HOH Ni1 81.3(3) 1_555 2_665
Ni1 HOH Ni2 92.4(3) 1_555 1_655
Ni1 HOH O2 48.5(3) 1_555 1_555
Ni1 HOH OH 54.6(10) 1_555 1_555
Ni1 HOH Ni2 91.8(3) 2_665 1_655
Ni1 HOH O2 99.9(3) 2_665 1_555
Ni1 HOH OH 54.5(10) 2_665 1_555
Ni2 HOH O2 135.7(4) 1_655 1_555
Ni2 HOH OH 52.6(9) 1_655 1_555
O2 HOH OH 101.7(10) 1_555 1_555
Ni1 Hw1 O1 99.4(9) 2_655 2_655
Ni1 Hw1 C1 75.9(8) 2_655 2_655
Ni1 Hw1 Ow 74(2) 2_655 1_555
O1 Hw1 Ow 164(3) 2_655 1_555
C1 Hw1 Ow 134(3) 2_655 1_555
O3 Hw2 Ow 120(3) 2_656 1_555

loop_
_geom_bond_atom_site_label_1
_geom_bond_atom_site_label_2
_geom_bond_distance
_geom_bond_site_symmetry_2
Ni1 O2 2.024(5) 1_555
Ni1 O4 1.995(5) 1_654
Ni1 OH 2.077(8) 1_555
Ni1 OH 2.068(6) 2_665
Ni1 Ow 2.175(10) 1_555
Ni1 Ow 2.189(15) 2_655
Ni2 O1 2.187(3) 1_555
Ni2 O1 2.187(3) 2_565
Ni2 O3 2.051(3) 1_554
Ni2 O3 2.051(3) 2_566
Ni2 OH 1.987(3) 1_455
Ni2 OH 1.987(3) 2_665
O1 Ni2 2.187(3) 1_555
O1 O2 2.265(10) 1_555
O1 C1 1.297(9) 1_555
O2 Ni1 2.024(5) 1_555
O2 O1 2.265(10) 1_555
O2 C1 1.272(10) 1_555
O3 Ni2 2.051(3) 1_556
O3 C8 1.281(9) 1_555
O4 O3 2.283(10) 1_555
O4 C8 1.277(10) 1_555
C1 O1 1.297(9) 1_555
C1 O2 1.272(10) 1_555
C1 C2 1.486(5) 1_555
C2 C1 1.486(5) 1_555
C2 C3 1.404(9) 1_555
C2 C7 1.378(10) 1_555
C3 C2 1.404(9) 1_555
C3 C4 1.387(5) 1_555
C3 H3 1.089(10) 1_555
C4 C3 1.387(5) 1_555
C4 C5 1.378(10) 1_555
C4 H4 1.093(8) 1_555
C5 C4 1.378(10) 1_555
C5 C6 1.403(8) 1_555
C5 C8 1.498(5) 1_555
C6 C5 1.403(8) 1_555
C6 C7 1.389(5) 1_555
C6 H6 1.090(10) 1_555
C7 C2 1.378(10) 1_555
C7 C6 1.389(5) 1_555
C7 H7 1.093(8) 1_555
C8 O3 1.281(9) 1_555
C8 O4 1.277(10) 1_555
C8 C5 1.498(5) 1_555
OH Ni1 2.077(8) 1_555
OH Ni1 2.068(6) 2_665
OH Ni2 1.987(3) 1_655
OH HOH 0.979(15) 1_555
Ow Ni1 2.175(10) 1_555
Ow Ni1 2.189(15) 2_655
Ow Hw1 0.77(2) 1_555
Ow Hw2 0.98(4) 1_555
